data_4105700
loop_
_publ_author_name
'Charles W. Machan'
'Alexander M. Spokoyny'
'Matthew R. Jones'
'Amy A. Sarjeant'
'Charlotte L. Stern'
'Chad A. Mirkin'

_publ_contact_author_address
;
Department of Chemistry and the International Institute for Nanotechnology, 
Northwestern University, 2145 Sheridan Road, Evanston, IL, 60208, USA.
;
_publ_contact_author_email chadnano@northwestern.edu
_publ_contact_author_fax 847-467-5123
_publ_contact_author_name 'Chad A. Mirkin'
_publ_section_title
;
 Plasticity of the Nickel(II) Coordination Environment in Complexes with
 Hemilabile Phosphino Thioether Ligands
;
_journal_name_full 'Journal of the American Chemical Society'
_journal_page_first 3023
_journal_page_last 3033
_journal_paper_doi 10.1021/ja109624m
_journal_volume 133
_journal_year 2011
_chemical_formula_moiety 'C30 H34 Cl2 Ni P2 S2'
_chemical_formula_sum 'C30 H34 Cl2 Ni P2 S2'
_chemical_formula_weight 650.24
_chemical_name_systematic
; 
 ? 
;
_space_group_IT_number 14
_symmetry_cell_setting monoclinic
_symmetry_space_group_name_Hall '-P 2yn'
_symmetry_space_group_name_H-M 'P 1 21/n 1'
_atom_sites_solution_hydrogens geom
_atom_sites_solution_primary direct
_atom_sites_solution_secondary difmap
_audit_creation_method SHELXL-97
_audit_update_record
;
2010-04-08 # Formatted by publCIF
;
_cell_angle_alpha 90.00
_cell_angle_beta 106.996(4)
_cell_angle_gamma 90.00
_cell_formula_units_Z 2
_cell_length_a 10.9469(10)
_cell_length_b 9.9127(9)
_cell_length_c 14.1820(14)
_cell_measurement_reflns_used 9631
_cell_measurement_temperature 100(2)
_cell_measurement_theta_max 44.32
_cell_measurement_theta_min 2.83
_cell_volume 1471.7(2)
_computing_cell_refinement 'SAINT V7.23A (Bruker, 2005)'
_computing_data_collection 'APEX2 V2.1-4 (Bruker, 2007)'
_computing_data_reduction 'Bruker SAINT'
_computing_molecular_graphics 'Bruker SHELXTL'
_computing_publication_material 'Bruker SHELXTL'
_computing_structure_refinement 'SHELXL-97 (Sheldrick, 1997)'
_computing_structure_solution 'SHELXS-97 (Sheldrick, 1990)'
_diffrn_ambient_temperature 100(2)
_diffrn_measured_fraction_theta_full 1.000
_diffrn_measured_fraction_theta_max 1.000
_diffrn_measurement_device_type 'Bruker APEX-II CCD'
_diffrn_measurement_method '\f and \w scans'
_diffrn_radiation_monochromator graphite
_diffrn_radiation_source 'fine-focus sealed tube'
_diffrn_radiation_type MoK\a
_diffrn_radiation_wavelength 0.71073
_diffrn_reflns_av_R_equivalents 0.0803
_diffrn_reflns_av_sigmaI/netI 0.0334
_diffrn_reflns_limit_h_max 19
_diffrn_reflns_limit_h_min -19
_diffrn_reflns_limit_k_max 18
_diffrn_reflns_limit_k_min -18
_diffrn_reflns_limit_l_max 25
_diffrn_reflns_limit_l_min -25
_diffrn_reflns_number 88468
_diffrn_reflns_theta_full 40.25
_diffrn_reflns_theta_max 40.25
_diffrn_reflns_theta_min 2.08
_diffrn_standards_number 0
_exptl_absorpt_coefficient_mu 1.111
_exptl_absorpt_correction_T_max 0.7520
_exptl_absorpt_correction_T_min 0.5293
_exptl_absorpt_correction_type numerical
_exptl_crystal_colour green
_exptl_crystal_density_diffrn 1.467
_exptl_crystal_description prism
_exptl_crystal_F_000 676
_exptl_crystal_size_max 0.66
_exptl_crystal_size_mid 0.28
_exptl_crystal_size_min 0.27
_refine_diff_density_max 0.885
_refine_diff_density_min -0.802
_refine_diff_density_rms 0.083
_refine_ls_extinction_method none
_refine_ls_goodness_of_fit_ref 1.051
_refine_ls_hydrogen_treatment refall
_refine_ls_matrix_type full
_refine_ls_number_parameters 237
_refine_ls_number_reflns 9256
_refine_ls_number_restraints 0
_refine_ls_restrained_S_all 1.051
_refine_ls_R_factor_all 0.0283
_refine_ls_R_factor_gt 0.0239
_refine_ls_shift/su_max 0.002
_refine_ls_shift/su_mean 0.000
_refine_ls_structure_factor_coef Fsqd
_refine_ls_weighting_details 'calc w=1/[\s^2^(Fo^2^)+(0.0431P)^2^+0.0000P] where P=(Fo^2^+2Fc^2^)/3'
_refine_ls_weighting_scheme calc
_refine_ls_wR_factor_gt 0.0667
_refine_ls_wR_factor_ref 0.0688
_reflns_number_gt 8127
_reflns_number_total 9256
_reflns_threshold_expression >2sigma(I)
_cod_data_source_file ja109624m_si_002_1.cif
_cod_data_source_block n0116_0m
_cod_database_code 4105700

loop_
_symmetry_equiv_pos_as_xyz
'x, y, z'
'-x+1/2, y+1/2, -z+1/2'
'-x, -y, -z'
'x-1/2, -y-1/2, z-1/2'

loop_
_atom_site_label
_atom_site_type_symbol
_atom_site_fract_x
_atom_site_fract_y
_atom_site_fract_z
_atom_site_U_iso_or_equiv
_atom_site_adp_type
_atom_site_occupancy
_atom_site_symmetry_multiplicity
_atom_site_calc_flag
_atom_site_refinement_flags
Ni1 Ni 0.5000 0.5000 0.0000 0.00992(2) Uani 1 2 d S
Cl1 Cl 0.555262(14) 0.716496(13) 0.069935(10) 0.01529(3) Uani 1 1 d .
S1 S 0.720983(13) 0.461124(15) -0.000593(11) 0.01348(3) Uani 1 1 d .
P1 P 0.569039(13) 0.393448(14) 0.164699(10) 0.01079(3) Uani 1 1 d .
C1 C 0.58465(6) 0.49539(5) 0.27475(4) 0.01244(8) Uani 1 1 d .
C2 C 0.49109(6) 0.59335(6) 0.27059(4) 0.01530(9) Uani 1 1 d .
H2A H 0.4305(12) 0.6121(12) 0.2107(9) 0.022(3) Uiso 1 1 d .
C3 C 0.48523(7) 0.65913(7) 0.35631(5) 0.01916(10) Uani 1 1 d .
H3A H 0.4184(13) 0.7203(13) 0.3521(10) 0.027(3) Uiso 1 1 d .
C4 C 0.57420(7) 0.62972(7) 0.44632(5) 0.02097(11) Uani 1 1 d .
H4A H 0.5661(13) 0.6704(14) 0.5066(10) 0.029(3) Uiso 1 1 d .
C5 C 0.66928(7) 0.53439(8) 0.45092(5) 0.02095(11) Uani 1 1 d .
H5A H 0.7319(16) 0.5067(15) 0.5131(11) 0.034(4) Uiso 1 1 d .
C6 C 0.67432(6) 0.46682(6) 0.36575(4) 0.01630(9) Uani 1 1 d .
H6A H 0.7412(12) 0.4014(13) 0.3715(9) 0.023(3) Uiso 1 1 d .
C7 C 0.49384(5) 0.24198(5) 0.19668(4) 0.01287(8) Uani 1 1 d .
C8 C 0.42486(6) 0.24805(6) 0.26616(5) 0.01610(9) Uani 1 1 d .
H8A H 0.4189(11) 0.3272(12) 0.2995(9) 0.018(2) Uiso 1 1 d .
C9 C 0.36100(6) 0.13476(7) 0.28600(5) 0.01972(10) Uani 1 1 d .
H9A H 0.3143(12) 0.1413(13) 0.3339(9) 0.025(3) Uiso 1 1 d .
C10 C 0.36626(7) 0.01361(7) 0.23755(6) 0.02018(11) Uani 1 1 d .
H10A H 0.3227(14) -0.0688(15) 0.2494(10) 0.032(3) Uiso 1 1 d .
C11 C 0.43641(7) 0.00533(6) 0.17020(5) 0.01844(10) Uani 1 1 d .
H11A H 0.4372(14) -0.0728(14) 0.1340(10) 0.031(3) Uiso 1 1 d .
C12 C 0.49891(6) 0.11907(6) 0.14900(4) 0.01544(9) Uani 1 1 d .
H12A H 0.5389(12) 0.1145(12) 0.0981(9) 0.025(3) Uiso 1 1 d .
C13 C 0.73173(5) 0.33636(6) 0.17314(4) 0.01495(9) Uani 1 1 d .
H13A H 0.7795(13) 0.3168(14) 0.2432(10) 0.031(3) Uiso 1 1 d .
H13B H 0.7256(12) 0.2543(14) 0.1340(9) 0.027(3) Uiso 1 1 d .
C14 C 0.80038(5) 0.44392(6) 0.13081(4) 0.01518(9) Uani 1 1 d .
H14A H 0.8891(13) 0.4264(13) 0.1402(9) 0.027(3) Uiso 1 1 d .
H14B H 0.7940(14) 0.5264(14) 0.1583(10) 0.027(3) Uiso 1 1 d .
C15 C 0.79431(7) 0.61571(8) -0.02328(6) 0.02251(12) Uani 1 1 d .
H15A H 0.8932(14) 0.6013(16) -0.0100(11) 0.042(4) Uiso 1 1 d .
H15B H 0.7577(13) 0.6484(16) -0.0861(10) 0.037(4) Uiso 1 1 d .
H15C H 0.7808(13) 0.6918(15) 0.0193(10) 0.030(3) Uiso 1 1 d .

loop_
_atom_site_aniso_label
_atom_site_aniso_U_11
_atom_site_aniso_U_22
_atom_site_aniso_U_33
_atom_site_aniso_U_23
_atom_site_aniso_U_13
_atom_site_aniso_U_12
Ni1 0.01040(4) 0.01063(4) 0.00839(4) -0.00085(3) 0.00221(3) -0.00018(3)
Cl1 0.02066(6) 0.01269(5) 0.01236(6) -0.00265(4) 0.00459(4) -0.00265(4)
S1 0.01224(5) 0.01726(6) 0.01133(6) 0.00031(4) 0.00405(4) 0.00041(4)
P1 0.01184(5) 0.01134(5) 0.00905(6) 0.00017(4) 0.00281(4) 0.00107(4)
C1 0.01400(19) 0.01294(18) 0.00995(19) -0.00008(14) 0.00282(16) 0.00004(14)
C2 0.0171(2) 0.0165(2) 0.0124(2) -0.00076(16) 0.00443(17) 0.00298(16)
C3 0.0246(3) 0.0185(2) 0.0165(2) -0.00279(18) 0.0092(2) 0.00201(19)
C4 0.0295(3) 0.0215(2) 0.0131(2) -0.00459(19) 0.0080(2) -0.0037(2)
C5 0.0249(3) 0.0243(3) 0.0107(2) -0.00144(19) 0.0008(2) -0.0026(2)
C6 0.0178(2) 0.0178(2) 0.0110(2) 0.00059(17) 0.00072(17) 0.00052(17)
C7 0.01414(19) 0.01262(18) 0.0115(2) 0.00101(15) 0.00314(15) 0.00037(14)
C8 0.0174(2) 0.0168(2) 0.0154(2) 0.00036(18) 0.00682(18) -0.00130(17)
C9 0.0190(2) 0.0217(2) 0.0195(3) 0.0030(2) 0.0072(2) -0.00369(19)
C10 0.0188(2) 0.0177(2) 0.0214(3) 0.0046(2) 0.0018(2) -0.00370(18)
C11 0.0198(2) 0.0134(2) 0.0187(3) 0.00094(17) 0.0001(2) -0.00058(16)
C12 0.0182(2) 0.01342(19) 0.0136(2) -0.00024(16) 0.00290(17) 0.00124(16)
C13 0.0143(2) 0.0169(2) 0.0140(2) 0.00271(16) 0.00475(17) 0.00377(16)
C14 0.01211(19) 0.0197(2) 0.0125(2) 0.00066(17) 0.00169(16) -0.00032(16)
C15 0.0179(2) 0.0251(3) 0.0256(3) 0.0080(2) 0.0080(2) -0.0023(2)

loop_
_atom_type_symbol
_atom_type_description
_atom_type_scat_dispersion_real
_atom_type_scat_dispersion_imag
_atom_type_scat_source
C C 0.0033 0.0016 'International Tables Vol C Tables 4.2.6.8 and 6.1.1.4'
H H 0.0000 0.0000 'International Tables Vol C Tables 4.2.6.8 and 6.1.1.4'
P P 0.1023 0.0942 'International Tables Vol C Tables 4.2.6.8 and 6.1.1.4'
S S 0.1246 0.1234 'International Tables Vol C Tables 4.2.6.8 and 6.1.1.4'
Cl Cl 0.1484 0.1585 'International Tables Vol C Tables 4.2.6.8 and 6.1.1.4'
Ni Ni 0.3393 1.1124 'International Tables Vol C Tables 4.2.6.8 and 6.1.1.4'

loop_
_geom_angle_atom_site_label_1
_geom_angle_atom_site_label_2
_geom_angle_atom_site_label_3
_geom_angle
_geom_angle_site_symmetry_1
_geom_angle_site_symmetry_3
Cl1 Ni1 Cl1 180.0 . 3_665
Cl1 Ni1 S1 89.292(6) . 3_665
Cl1 Ni1 S1 90.708(6) 3_665 3_665
Cl1 Ni1 S1 90.708(6) . .
Cl1 Ni1 S1 89.292(6) 3_665 .
S1 Ni1 S1 180.000(7) 3_665 .
Cl1 Ni1 P1 91.224(8) . .
Cl1 Ni1 P1 88.776(7) 3_665 .
S1 Ni1 P1 95.357(6) 3_665 .
S1 Ni1 P1 84.643(6) . .
Cl1 Ni1 P1 88.776(8) . 3_665
Cl1 Ni1 P1 91.224(7) 3_665 3_665
S1 Ni1 P1 84.643(6) 3_665 3_665
S1 Ni1 P1 95.357(6) . 3_665
P1 Ni1 P1 180.000(6) . 3_665
C15 S1 C14 99.11(3) . .
C15 S1 Ni1 111.00(2) . .
C14 S1 Ni1 100.81(2) . .
C1 P1 C7 100.29(3) . .
C1 P1 C13 105.54(3) . .
C7 P1 C13 103.20(3) . .
C1 P1 Ni1 119.858(19) . .
C7 P1 Ni1 123.281(19) . .
C13 P1 Ni1 102.46(2) . .
C2 C1 C6 119.03(5) . .
C2 C1 P1 117.62(4) . .
C6 C1 P1 122.70(4) . .
C3 C2 C1 120.40(6) . .
C3 C2 H2A 119.9(8) . .
C1 C2 H2A 119.6(8) . .
C4 C3 C2 120.16(6) . .
C4 C3 H3A 121.1(8) . .
C2 C3 H3A 118.7(8) . .
C3 C4 C5 119.88(6) . .
C3 C4 H4A 120.0(8) . .
C5 C4 H4A 119.9(8) . .
C4 C5 C6 120.18(6) . .
C4 C5 H5A 123.1(9) . .
C6 C5 H5A 116.6(9) . .
C5 C6 C1 120.32(6) . .
C5 C6 H6A 118.0(7) . .
C1 C6 H6A 121.6(7) . .
C12 C7 C8 118.67(5) . .
C12 C7 P1 120.58(4) . .
C8 C7 P1 120.69(4) . .
C9 C8 C7 120.68(6) . .
C9 C8 H8A 117.6(7) . .
C7 C8 H8A 121.7(7) . .
C10 C9 C8 119.95(6) . .
C10 C9 H9A 120.8(8) . .
C8 C9 H9A 119.2(8) . .
C11 C10 C9 120.00(6) . .
C11 C10 H10A 117.4(8) . .
C9 C10 H10A 122.6(8) . .
C10 C11 C12 120.22(6) . .
C10 C11 H11A 121.6(9) . .
C12 C11 H11A 118.0(9) . .
C11 C12 C7 120.45(6) . .
C11 C12 H12A 119.3(7) . .
C7 C12 H12A 120.0(8) . .
C14 C13 P1 109.79(4) . .
C14 C13 H13A 110.7(8) . .
P1 C13 H13A 109.9(8) . .
C14 C13 H13B 108.6(8) . .
P1 C13 H13B 108.4(8) . .
H13A C13 H13B 109.5(12) . .
C13 C14 S1 109.02(4) . .
C13 C14 H14A 114.5(8) . .
S1 C14 H14A 108.8(8) . .
C13 C14 H14B 110.4(9) . .
S1 C14 H14B 106.2(8) . .
H14A C14 H14B 107.7(12) . .
S1 C15 H15A 109.9(9) . .
S1 C15 H15B 112.4(9) . .
H15A C15 H15B 110.8(12) . .
S1 C15 H15C 112.3(8) . .
H15A C15 H15C 108.6(11) . .
H15B C15 H15C 102.6(12) . .

loop_
_geom_bond_atom_site_label_1
_geom_bond_atom_site_label_2
_geom_bond_distance
_geom_bond_site_symmetry_2
Ni1 Cl1 2.3674(2) .
Ni1 Cl1 2.3674(2) 3_665
Ni1 S1 2.4520(3) 3_665
Ni1 S1 2.4520(3) .
Ni1 P1 2.4719(3) .
Ni1 P1 2.4719(3) 3_665
S1 C15 1.8020(7) .
S1 C14 1.8195(6) .
P1 C1 1.8249(6) .
P1 C7 1.8319(6) .
P1 C13 1.8389(6) .
C1 C2 1.4000(8) .
C1 C6 1.4031(8) .
C2 C3 1.3975(9) .
C2 H2A 0.930(12) .
C3 C4 1.3914(10) .
C3 H3A 0.939(13) .
C4 C5 1.3931(11) .
C4 H4A 0.972(14) .
C5 C6 1.3964(10) .
C5 H5A 0.985(16) .
C6 H6A 0.963(12) .
C7 C12 1.4024(8) .
C7 C8 1.4070(8) .
C8 C9 1.3943(9) .
C8 H8A 0.928(12) .
C9 C10 1.3931(10) .
C9 H9A 0.964(12) .
C10 C11 1.3921(11) .
C10 H10A 0.985(14) .
C11 C12 1.3964(9) .
C11 H11A 0.931(14) .
C12 H12A 0.949(13) .
C13 C14 1.5250(8) .
C13 H13A 0.997(14) .
C13 H13B 0.976(14) .
C14 H14A 0.956(13) .
C14 H14B 0.917(14) .
C15 H15A 1.052(15) .
C15 H15B 0.922(14) .
C15 H15C 1.004(14) .

loop_
_geom_torsion_atom_site_label_1
_geom_torsion_atom_site_label_2
_geom_torsion_atom_site_label_3
_geom_torsion_atom_site_label_4
_geom_torsion
_geom_torsion_site_symmetry_1
Cl1 Ni1 S1 C15 -34.09(3) .
Cl1 Ni1 S1 C15 145.91(3) 3_665
S1 Ni1 S1 C15 80(100) 3_665
P1 Ni1 S1 C15 -125.25(3) .
P1 Ni1 S1 C15 54.75(3) 3_665
Cl1 Ni1 S1 C14 70.15(2) .
Cl1 Ni1 S1 C14 -109.85(2) 3_665
S1 Ni1 S1 C14 -176(100) 3_665
P1 Ni1 S1 C14 -21.01(2) .
P1 Ni1 S1 C14 158.99(2) 3_665
Cl1 Ni1 P1 C1 19.07(2) .
Cl1 Ni1 P1 C1 -160.93(2) 3_665
S1 Ni1 P1 C1 -70.33(2) 3_665
S1 Ni1 P1 C1 109.67(2) .
P1 Ni1 P1 C1 -78(100) 3_665
Cl1 Ni1 P1 C7 147.62(2) .
Cl1 Ni1 P1 C7 -32.38(2) 3_665
S1 Ni1 P1 C7 58.22(2) 3_665
S1 Ni1 P1 C7 -121.78(2) .
P1 Ni1 P1 C7 51(100) 3_665
Cl1 Ni1 P1 C13 -97.24(2) .
Cl1 Ni1 P1 C13 82.76(2) 3_665
S1 Ni1 P1 C13 173.35(2) 3_665
S1 Ni1 P1 C13 -6.65(2) .
P1 Ni1 P1 C13 166(100) 3_665
C7 P1 C1 C2 -97.91(5) .
C13 P1 C1 C2 155.15(5) .
Ni1 P1 C1 C2 40.45(5) .
C7 P1 C1 C6 72.75(5) .
C13 P1 C1 C6 -34.19(6) .
Ni1 P1 C1 C6 -148.89(4) .
C6 C1 C2 C3 -1.62(9) .
P1 C1 C2 C3 169.39(5) .
C1 C2 C3 C4 1.36(10) .
C2 C3 C4 C5 -0.04(11) .
C3 C4 C5 C6 -0.99(11) .
C4 C5 C6 C1 0.70(10) .
C2 C1 C6 C5 0.60(9) .
P1 C1 C6 C5 -169.94(5) .
C1 P1 C7 C12 -159.92(5) .
C13 P1 C7 C12 -51.12(5) .
Ni1 P1 C7 C12 63.66(5) .
C1 P1 C7 C8 23.07(5) .
C13 P1 C7 C8 131.87(5) .
Ni1 P1 C7 C8 -113.35(5) .
C12 C7 C8 C9 -1.07(9) .
P1 C7 C8 C9 175.99(5) .
C7 C8 C9 C10 0.68(10) .
C8 C9 C10 C11 0.71(10) .
C9 C10 C11 C12 -1.69(10) .
C10 C11 C12 C7 1.28(10) .
C8 C7 C12 C11 0.09(9) .
P1 C7 C12 C11 -176.98(5) .
C1 P1 C13 C14 -85.26(4) .
C7 P1 C13 C14 169.93(4) .
Ni1 P1 C13 C14 40.95(4) .
P1 C13 C14 S1 -65.46(5) .
C15 S1 C14 C13 167.05(4) .
Ni1 S1 C14 C13 53.47(4) .
